data_1515686
loop_
_publ_author_name
'Zheng, Yan-Zhen'
'Evangelisti, Marco'
'Winpenny, Richard E. P.'

_publ_section_title
;
 Co--Gd phosphonate complexes as magnetic refrigerants
;
_journal_issue 1
_journal_name_full 'Chemical Science'
_journal_page_first 99
_journal_paper_doi 10.1039/c0sc00371a
_journal_volume 2
_journal_year 2011
_chemical_formula_sum 'C116 H174 Co4 Gd6 N2 O46 P6'
_chemical_formula_weight 3697.61
_chemical_name_systematic
;
?
;
_space_group_IT_number 14
_symmetry_cell_setting monoclinic
_symmetry_space_group_name_Hall '-P 2yn'
_symmetry_space_group_name_H-M 'P 1 21/n 1'
_atom_sites_solution_hydrogens geom
_atom_sites_solution_primary direct
_atom_sites_solution_secondary difmap
_audit_creation_method SHELXL-97
_cell_angle_alpha 90.00
_cell_angle_beta 97.588(2)
_cell_angle_gamma 90.00
_cell_formula_units_Z 2
_cell_length_a 13.5500(13)
_cell_length_b 29.003(3)
_cell_length_c 18.2506(17)
_cell_measurement_reflns_used 7346
_cell_measurement_temperature 100(2)
_cell_measurement_theta_max 28.27
_cell_measurement_theta_min 2.26
_cell_volume 7109.5(12)
_computing_cell_refinement 'Bruker SMART'
_computing_data_collection 'Bruker SMART'
_computing_data_reduction 'Bruker SAINT'
_computing_molecular_graphics 'Bruker SHELXTL'
_computing_publication_material 'Bruker SHELXTL'
_computing_structure_refinement 'SHELXL-97 (Sheldrick, 1997)'
_computing_structure_solution 'SHELXS-97 (Sheldrick, 1990)'
_diffrn_ambient_temperature 100(2)
_diffrn_measured_fraction_theta_full 1.000
_diffrn_measured_fraction_theta_max 1.000
_diffrn_measurement_device_type 'CCD area detector'
_diffrn_measurement_method 'phi and omega scans'
_diffrn_radiation_monochromator graphite
_diffrn_radiation_source 'fine-focus sealed tube'
_diffrn_radiation_type MoK\a
_diffrn_radiation_wavelength 0.71073
_diffrn_reflns_av_R_equivalents 0.0432
_diffrn_reflns_av_sigmaI/netI 0.0427
_diffrn_reflns_limit_h_max 16
_diffrn_reflns_limit_h_min -16
_diffrn_reflns_limit_k_max 34
_diffrn_reflns_limit_k_min -32
_diffrn_reflns_limit_l_max 17
_diffrn_reflns_limit_l_min -21
_diffrn_reflns_number 43130
_diffrn_reflns_theta_full 25.00
_diffrn_reflns_theta_max 25.00
_diffrn_reflns_theta_min 1.33
_exptl_absorpt_coefficient_mu 3.355
_exptl_absorpt_correction_T_max 0.6509
_exptl_absorpt_correction_T_min 0.2645
_exptl_absorpt_correction_type multi-scan
_exptl_absorpt_process_details SADABS
_exptl_crystal_colour purple
_exptl_crystal_density_diffrn 1.727
_exptl_crystal_density_method 'not measured'
_exptl_crystal_description block
_exptl_crystal_F_000 3668
_exptl_crystal_size_max 0.54
_exptl_crystal_size_mid 0.38
_exptl_crystal_size_min 0.14
_refine_diff_density_max 2.487
_refine_diff_density_min -2.695
_refine_diff_density_rms 0.283
_refine_ls_extinction_method none
_refine_ls_goodness_of_fit_ref 1.187
_refine_ls_hydrogen_treatment constr
_refine_ls_matrix_type full
_refine_ls_number_parameters 1032
_refine_ls_number_reflns 12527
_refine_ls_number_restraints 2014
_refine_ls_restrained_S_all 1.147
_refine_ls_R_factor_all 0.0804
_refine_ls_R_factor_gt 0.0660
_refine_ls_shift/su_max 0.001
_refine_ls_shift/su_mean 0.000
_refine_ls_structure_factor_coef Fsqd
_refine_ls_weighting_details 'calc w=1/[\s^2^(Fo^2^)+(0.0896P)^2^+59.2388P] where P=(Fo^2^+2Fc^2^)/3'
_refine_ls_weighting_scheme calc
_refine_ls_wR_factor_gt 0.1776
_refine_ls_wR_factor_ref 0.1909
_reflns_number_gt 10339
_reflns_number_total 12527
_reflns_threshold_expression >2sigma(I)
_cod_data_source_file c0sc00371a.txt
_cod_data_source_block cogdm3
_cod_depositor_comments
;
The following automatic conversions were performed:

'_symmetry_cell_setting' value 'Monoclinic' changed to 'monoclinic'
according to
/usr/data/users/saulius/automatic-downloads/retrospective/RSC/lib/dictionaries/cif_core.dic
dictionary named 'cif_core.dic' version 2.4.2 from 2011-04-26.

Automatic conversion script
Id: cif_fix_values 2281 2013-09-26 08:29:07Z andrius 
;
_cod_original_cell_volume 7109.4(12)
_cod_original_sg_symbol_H-M P2(1)/n
_cod_database_code 1515686

loop_
_symmetry_equiv_pos_as_xyz
'x, y, z'
'-x+1/2, y+1/2, -z+1/2'
'-x, -y, -z'
'x-1/2, -y-1/2, z-1/2'

loop_
_atom_site_label
_atom_site_type_symbol
_atom_site_fract_x
_atom_site_fract_y
_atom_site_fract_z
_atom_site_U_iso_or_equiv
_atom_site_adp_type
_atom_site_occupancy
_atom_site_symmetry_multiplicity
_atom_site_calc_flag
_atom_site_refinement_flags
_atom_site_disorder_assembly
_atom_site_disorder_group
Gd1 Gd -0.42871(4) 0.367075(16) -0.09052(3) 0.03252(14) Uani 1 1 d . . .
Gd2 Gd -0.33948(4) 0.361432(16) 0.13148(3) 0.03817(16) Uani 1 1 d . A .
Gd3 Gd -0.34327(4) 0.488041(16) 0.22474(3) 0.03911(16) Uani 1 1 d . . .
Co1 Co -0.57442(12) 0.39535(5) -0.26925(8) 0.0436(4) Uani 1 1 d . . .
Co2 Co -0.54329(8) 0.45893(4) 0.04438(7) 0.0272(3) Uani 1 1 d . . .
P1 P -0.64292(18) 0.40861(8) -0.11297(14) 0.0325(5) Uani 1 1 d . A .
P2 P -0.32233(17) 0.45161(8) 0.03919(14) 0.0302(5) Uani 1 1 d . . .
P3 P -0.5598(2) 0.52571(8) 0.19209(14) 0.0351(6) Uani 1 1 d . A .
O1 O -0.5174(13) 0.3149(6) -0.0292(10) 0.062(2) Uani 0.579(6) 1 d PU A 1
O2 O -0.4463(12) 0.3011(6) 0.0875(9) 0.060(2) Uani 0.579(6) 1 d PU A 1
O1' O -0.5289(18) 0.3042(9) -0.0587(13) 0.063(2) Uani 0.421(6) 1 d PU A 2
O2' O -0.4472(18) 0.3095(8) 0.0544(13) 0.061(2) Uani 0.421(6) 1 d PU A 2
O3 O -0.4117(6) 0.3337(3) -0.2017(4) 0.0541(16) Uani 1 1 d U A .
O4 O -0.4897(6) 0.3504(3) -0.3115(4) 0.0519(16) Uani 1 1 d U A .
O5 O -0.3024(6) 0.3148(3) -0.0546(5) 0.0577(17) Uani 1 1 d U A .
O6 O -0.2400(6) 0.3181(3) 0.0632(5) 0.0536(16) Uani 1 1 d U . .
O7 O -0.1906(6) 0.3775(3) 0.2060(5) 0.0550(16) Uani 1 1 d U . .
O8 O -0.2067(6) 0.4432(3) 0.2666(5) 0.0560(17) Uani 1 1 d U A .
O9 O -0.3917(8) 0.3767(4) 0.2434(6) 0.084(2) Uani 1 1 d U . .
O10 O -0.4248(8) 0.4412(4) 0.2999(6) 0.084(2) Uani 1 1 d U A .
O11 O -0.3138(6) 0.6036(3) 0.3491(5) 0.0574(17) Uani 1 1 d U . .
O12 O -0.5949(5) 0.3770(2) -0.1682(4) 0.0371(15) Uani 1 1 d U A .
O13 O -0.5593(5) 0.4163(2) -0.0499(3) 0.0316(14) Uani 1 1 d U A .
O14 O -0.3092(5) 0.4459(2) 0.1240(4) 0.0352(15) Uani 1 1 d U A .
O15 O -0.4104(4) 0.4827(2) 0.0124(3) 0.0264(13) Uani 1 1 d U . .
O16 O -0.3384(5) 0.4017(2) 0.0114(4) 0.0330(14) Uani 1 1 d U A .
O17 O -0.5070(5) 0.4907(2) 0.1466(4) 0.0322(14) Uani 1 1 d U A .
O18 O -0.4773(5) 0.5413(2) 0.2540(4) 0.0431(17) Uani 1 1 d U . .
O19 O -0.6581(5) 0.4230(3) 0.0866(4) 0.0444(14) Uani 1 1 d U A .
O20 O -0.5060(5) 0.3956(2) 0.1063(4) 0.0444(14) Uani 1 1 d U A .
O21 O -0.2677(6) 0.5342(3) 0.3180(5) 0.0582(17) Uani 1 1 d U A .
O22 O -0.6089(5) 0.5656(2) 0.1485(4) 0.0389(15) Uani 1 1 d U . .
O23 O -0.6882(5) 0.4515(2) -0.1497(4) 0.0367(15) Uani 1 1 d U . .
C1 C -0.5037(8) 0.2904(4) 0.0206(6) 0.0637(18) Uani 1 1 d DU . .
C2 C -0.5429(6) 0.2422(4) 0.0239(5) 0.0678(19) Uani 1 1 d DU A .
C3 C -0.5323(13) 0.2250(4) 0.1021(6) 0.073(3) Uani 0.579(6) 1 d PDU A 1
H3A H -0.5716 0.2445 0.1312 0.109 Uiso 0.579(6) 1 calc PR A 1
H3B H -0.4621 0.2261 0.1234 0.109 Uiso 0.579(6) 1 calc PR A 1
H3C H -0.5563 0.1931 0.1026 0.109 Uiso 0.579(6) 1 calc PR A 1
C4 C -0.4868(11) 0.2098(4) -0.0197(9) 0.072(3) Uani 0.579(6) 1 d PDU A 1
H4A H -0.4948 0.2195 -0.0716 0.108 Uiso 0.579(6) 1 calc PR A 1
H4B H -0.5131 0.1785 -0.0163 0.108 Uiso 0.579(6) 1 calc PR A 1
H4C H -0.4161 0.2102 0.0003 0.108 Uiso 0.579(6) 1 calc PR A 1
C5 C -0.6509(8) 0.2397(4) -0.0070(9) 0.072(3) Uani 0.579(6) 1 d PDU A 1
H5A H -0.6605 0.2529 -0.0569 0.109 Uiso 0.579(6) 1 calc PR A 1
H5B H -0.6903 0.2572 0.0248 0.109 Uiso 0.579(6) 1 calc PRD A 1
H5C H -0.6725 0.2075 -0.0092 0.109 Uiso 0.579(6) 1 calc PR A 1
C3' C -0.5993(13) 0.2362(3) 0.0887(8) 0.075(3) Uani 0.421(6) 1 d PDU A 2
H3'A H -0.6639 0.2517 0.0785 0.113 Uiso 0.421(6) 1 calc PRD A 2
H3'B H -0.5611 0.2498 0.1328 0.113 Uiso 0.421(6) 1 calc PRD A 2
H3'C H -0.6096 0.2033 0.0970 0.113 Uiso 0.421(6) 1 calc PR A 2
C4' C -0.4598(12) 0.2077(4) 0.0311(11) 0.071(3) Uani 0.421(6) 1 d PDU A 2
H4'A H -0.4349 0.2042 -0.0166 0.106 Uiso 0.421(6) 1 calc PR A 2
H4'B H -0.4844 0.1779 0.0465 0.106 Uiso 0.421(6) 1 calc PR A 2
H4'C H -0.4057 0.2184 0.0682 0.106 Uiso 0.421(6) 1 calc PR A 2
C5' C -0.6123(14) 0.2308(5) -0.0448(8) 0.073(3) Uani 0.421(6) 1 d PDU A 2
H5'A H -0.5994 0.2515 -0.0849 0.109 Uiso 0.421(6) 1 calc PR A 2
H5'B H -0.6813 0.2345 -0.0352 0.109 Uiso 0.421(6) 1 calc PR A 2
H5'C H -0.6015 0.1988 -0.0592 0.109 Uiso 0.421(6) 1 calc PR A 2
C6 C -0.4237(9) 0.3297(4) -0.2711(7) 0.0527(15) Uani 1 1 d U . .
C7 C -0.3572(10) 0.2965(5) -0.3053(7) 0.0576(17) Uani 1 1 d U A .
C8 C -0.3884(10) 0.2483(5) -0.2854(8) 0.066(2) Uani 1 1 d U . .
H8A H -0.4576 0.2429 -0.3070 0.099 Uiso 1 1 calc R A .
H8B H -0.3827 0.2453 -0.2316 0.099 Uiso 1 1 calc R . .
H8C H -0.3451 0.2256 -0.3049 0.099 Uiso 1 1 calc R . .
C9 C -0.3692(11) 0.3016(5) -0.3883(7) 0.067(2) Uani 1 1 d U . .
H9A H -0.4385 0.2955 -0.4086 0.101 Uiso 1 1 calc R A .
H9B H -0.3255 0.2797 -0.4091 0.101 Uiso 1 1 calc R . .
H9C H -0.3515 0.3331 -0.4011 0.101 Uiso 1 1 calc R . .
C10 C -0.2493(10) 0.3054(5) -0.2726(8) 0.071(3) Uani 1 1 d U . .
H10A H -0.2299 0.3365 -0.2861 0.107 Uiso 1 1 calc R A .
H10B H -0.2060 0.2827 -0.2920 0.107 Uiso 1 1 calc R . .
H10C H -0.2429 0.3028 -0.2186 0.107 Uiso 1 1 calc R . .
C11 C -0.2442(10) 0.3019(5) 0.0002(7) 0.0591(16) Uani 1 1 d U A .
C12 C -0.1769(9) 0.2586(4) -0.0115(6) 0.0658(18) Uani 1 1 d DU . .
C13 C -0.1682(11) 0.2283(5) 0.0583(8) 0.071(3) Uani 1 1 d DU A .
H13A H -0.1292 0.2445 0.0995 0.107 Uiso 1 1 calc R . .
H13B H -0.1350 0.1993 0.0489 0.107 Uiso 1 1 calc R . .
H13C H -0.2348 0.2217 0.0710 0.107 Uiso 1 1 calc R . .
C14 C -0.2024(19) 0.2339(9) -0.0863(10) 0.069(3) Uani 0.579(6) 1 d PDU A 1
H14A H -0.1514 0.2411 -0.1180 0.104 Uiso 0.579(6) 1 calc PR A 1
H14B H -0.2675 0.2445 -0.1102 0.104 Uiso 0.579(6) 1 calc PR A 1
H14C H -0.2044 0.2006 -0.0782 0.104 Uiso 0.579(6) 1 calc PR A 1
C15 C -0.0748(13) 0.2819(9) -0.0112(15) 0.070(3) Uani 0.579(6) 1 d PDU A 1
H15A H -0.0595 0.3004 0.0337 0.104 Uiso 0.579(6) 1 calc PR A 1
H15B H -0.0763 0.3018 -0.0547 0.104 Uiso 0.579(6) 1 calc PR A 1
H15C H -0.0235 0.2582 -0.0125 0.104 Uiso 0.579(6) 1 calc PR A 1
C14' C -0.238(2) 0.2254(10) -0.0657(16) 0.066(3) Uani 0.421(6) 1 d PDU A 2
H14D H -0.1977 0.1983 -0.0735 0.099 Uiso 0.421(6) 1 calc PR A 2
H14E H -0.2572 0.2411 -0.1130 0.099 Uiso 0.421(6) 1 calc PR A 2
H14F H -0.2980 0.2158 -0.0451 0.099 Uiso 0.421(6) 1 calc PR A 2
C15' C -0.0882(19) 0.2785(13) -0.0459(19) 0.070(3) Uani 0.421(6) 1 d PDU A 2
H15D H -0.0497 0.2990 -0.0103 0.105 Uiso 0.421(6) 1 calc PR A 2
H15E H -0.1129 0.2959 -0.0906 0.105 Uiso 0.421(6) 1 calc PR A 2
H15F H -0.0457 0.2532 -0.0587 0.105 Uiso 0.421(6) 1 calc PR A 2
C16 C -0.1580(9) 0.4082(4) 0.2509(7) 0.0569(16) Uani 1 1 d U A .
C17 C -0.0542(9) 0.4030(3) 0.2947(6) 0.0614(18) Uani 1 1 d DU . .
C18 C 0.0042(10) 0.4482(4) 0.2972(8) 0.065(2) Uani 1 1 d DU A .
H18A H -0.0257 0.4705 0.3280 0.098 Uiso 1 1 calc R . .
H18B H 0.0022 0.4604 0.2470 0.098 Uiso 1 1 calc R . .
H18C H 0.0734 0.4425 0.3182 0.098 Uiso 1 1 calc R . .
C19 C -0.0738(19) 0.3960(9) 0.3746(8) 0.061(3) Uani 0.579(6) 1 d PDU A 1
H19A H -0.1146 0.4215 0.3892 0.092 Uiso 0.579(6) 1 calc PR A 1
H19B H -0.0102 0.3953 0.4072 0.092 Uiso 0.579(6) 1 calc PR A 1
H19C H -0.1089 0.3668 0.3786 0.092 Uiso 0.579(6) 1 calc PR A 1
C20 C -0.0058(17) 0.3579(6) 0.2755(15) 0.065(3) Uani 0.579(6) 1 d PDU A 1
H20A H -0.0137 0.3348 0.3135 0.097 Uiso 0.579(6) 1 calc PR A 1
H20B H 0.0652 0.3630 0.2732 0.097 Uiso 0.579(6) 1 calc PR A 1
H20C H -0.0379 0.3468 0.2274 0.097 Uiso 0.579(6) 1 calc PR A 1
C19' C -0.058(3) 0.3778(11) 0.3677(12) 0.063(3) Uani 0.421(6) 1 d PDU A 2
H19D H -0.0962 0.3962 0.3992 0.095 Uiso 0.421(6) 1 calc PR A 2
H19E H 0.0098 0.3734 0.3928 0.095 Uiso 0.421(6) 1 calc PR A 2
H19F H -0.0901 0.3478 0.3580 0.095 Uiso 0.421(6) 1 calc PR A 2
C20' C 0.007(2) 0.3745(10) 0.2463(16) 0.061(3) Uani 0.421(6) 1 d PDU A 2
H20D H 0.0064 0.3897 0.1983 0.091 Uiso 0.421(6) 1 calc PR A 2
H20E H -0.0222 0.3436 0.2390 0.091 Uiso 0.421(6) 1 calc PR A 2
H20F H 0.0756 0.3719 0.2707 0.091 Uiso 0.421(6) 1 calc PR A 2
C21 C -0.4189(10) 0.3971(5) 0.2970(7) 0.083(2) Uani 1 1 d DU A .
C22 C -0.4315(7) 0.3725(4) 0.3676(6) 0.083(2) Uani 1 1 d DU . .
C23 C -0.5280(10) 0.3851(6) 0.3938(8) 0.085(3) Uani 0.579(6) 1 d PDU A 1
H23D H -0.5186 0.4127 0.4251 0.127 Uiso 0.579(6) 1 calc PR A 1
H23E H -0.5507 0.3595 0.4223 0.127 Uiso 0.579(6) 1 calc PR A 1
H23F H -0.5780 0.3915 0.3511 0.127 Uiso 0.579(6) 1 calc PR A 1
C24 C -0.3488(13) 0.3857(6) 0.4274(7) 0.092(3) Uani 0.579(6) 1 d PDU A 1
H24A H -0.3436 0.4193 0.4304 0.137 Uiso 0.579(6) 1 calc PR A 1
H24B H -0.2858 0.3728 0.4158 0.137 Uiso 0.579(6) 1 calc PR A 1
H24C H -0.3632 0.3734 0.4749 0.137 Uiso 0.579(6) 1 calc PR A 1
C25 C -0.4280(10) 0.3213(4) 0.3586(7) 0.087(3) Uani 0.579(6) 1 d PDU A 1
H25A H -0.3640 0.3096 0.3827 0.131 Uiso 0.579(6) 1 calc PR A 1
H25B H -0.4353 0.3137 0.3058 0.131 Uiso 0.579(6) 1 calc PRD A 1
H25C H -0.4822 0.3072 0.3812 0.131 Uiso 0.579(6) 1 calc PR A 1
C23' C -0.4754(16) 0.4040(6) 0.4199(8) 0.087(3) Uani 0.421(6) 1 d PDU A 2
H23A H -0.4249 0.4261 0.4410 0.130 Uiso 0.421(6) 1 calc PR A 2
H23B H -0.4982 0.3857 0.4596 0.130 Uiso 0.421(6) 1 calc PR A 2
H23C H -0.5320 0.4206 0.3931 0.130 Uiso 0.421(6) 1 calc PR A 2
C24' C -0.3345(11) 0.3547(7) 0.4051(10) 0.086(3) Uani 0.421(6) 1 d PDU A 2
H24D H -0.2945 0.3805 0.4275 0.130 Uiso 0.421(6) 1 calc PR A 2
H24E H -0.2986 0.3393 0.3688 0.130 Uiso 0.421(6) 1 calc PR A 2
H24F H -0.3467 0.3327 0.4437 0.130 Uiso 0.421(6) 1 calc PR A 2
C25' C -0.5012(8) 0.3323(4) 0.3517(6) 0.090(3) Uani 0.421(6) 1 d PDU A 2
H25D H -0.5650 0.3432 0.3260 0.135 Uiso 0.421(6) 1 calc PRD A 2
H25E H -0.5120 0.3176 0.3983 0.135 Uiso 0.421(6) 1 calc PR A 2
H25F H -0.4719 0.3100 0.3205 0.135 Uiso 0.421(6) 1 calc PRD A 2
C26 C -0.2622(10) 0.5677(5) 0.3622(7) 0.0595(16) Uani 1 1 d U . .
C27 C -0.1904(10) 0.5653(5) 0.4322(8) 0.0639(18) Uani 1 1 d U A .
C28 C -0.226(2) 0.5907(9) 0.4913(14) 0.065(3) Uani 0.579(6) 1 d PU A 1
H28D H -0.2806 0.5738 0.5090 0.098 Uiso 0.579(6) 1 calc PR A 1
H28E H -0.2491 0.6211 0.4733 0.098 Uiso 0.579(6) 1 calc PR A 1
H28F H -0.1713 0.5944 0.5320 0.098 Uiso 0.579(6) 1 calc PR A 1
C29 C -0.139(2) 0.5226(9) 0.4469(15) 0.068(3) Uani 0.579(6) 1 d PU A 1
H29A H -0.1848 0.4996 0.4627 0.101 Uiso 0.579(6) 1 calc PR A 1
H29B H -0.0831 0.5271 0.4861 0.101 Uiso 0.579(6) 1 calc PR A 1
H29C H -0.1140 0.5119 0.4019 0.101 Uiso 0.579(6) 1 calc PR A 1
C30 C -0.0922(19) 0.5938(10) 0.4075(15) 0.072(3) Uani 0.579(6) 1 d PU A 1
H30A H -0.0627 0.5758 0.3705 0.107 Uiso 0.579(6) 1 calc PR A 1
H30B H -0.0426 0.5985 0.4510 0.107 Uiso 0.579(6) 1 calc PR A 1
H30C H -0.1140 0.6238 0.3865 0.107 Uiso 0.579(6) 1 calc PR A 1
C28' C -0.207(3) 0.6091(12) 0.484(2) 0.062(4) Uiso 0.421(6) 1 d PU A 2
H28A H -0.2628 0.6027 0.5119 0.093 Uiso 0.421(6) 1 calc PR A 2
H28B H -0.2229 0.6364 0.4528 0.093 Uiso 0.421(6) 1 calc PR A 2
H28C H -0.1467 0.6148 0.5183 0.093 Uiso 0.421(6) 1 calc PR A 2
C29' C -0.198(3) 0.5187(12) 0.464(2) 0.068(3) Uani 0.421(6) 1 d PU A 2
H29D H -0.2667 0.5127 0.4713 0.101 Uiso 0.421(6) 1 calc PR A 2
H29E H -0.1544 0.5167 0.5109 0.101 Uiso 0.421(6) 1 calc PR A 2
H29F H -0.1767 0.4958 0.4292 0.101 Uiso 0.421(6) 1 calc PR A 2
C30' C -0.083(3) 0.5657(14) 0.419(2) 0.070(3) Uani 0.421(6) 1 d PU A 2
H30D H -0.0556 0.5346 0.4270 0.105 Uiso 0.421(6) 1 calc PR A 2
H30E H -0.0460 0.5871 0.4541 0.105 Uiso 0.421(6) 1 calc PR A 2
H30F H -0.0789 0.5756 0.3686 0.105 Uiso 0.421(6) 1 calc PR A 2
C31 C -0.2163(8) 0.4779(4) 0.0056(7) 0.0495(18) Uani 1 1 d U A .
H31A H -0.2090 0.5085 0.0255 0.059 Uiso 1 1 d R . .
H31B H -0.2305 0.4806 -0.0471 0.059 Uiso 1 1 d R . .
C32 C -0.0483(11) 0.4801(5) 0.0778(9) 0.0545(19) Uani 0.579(6) 1 d PGU A 1
H32A H -0.0686 0.5072 0.1007 0.065 Uiso 0.579(6) 1 calc PR A 1
C33 C -0.1152(9) 0.4565(6) 0.0268(10) 0.0529(17) Uani 0.579(6) 1 d PGU A 1
C34 C -0.0854(10) 0.4168(5) -0.0067(8) 0.0548(19) Uani 0.579(6) 1 d PGU A 1
H34A H -0.1312 0.4007 -0.0415 0.066 Uiso 0.579(6) 1 calc PR A 1
C35 C 0.0113(11) 0.4005(4) 0.0109(9) 0.0564(19) Uani 0.579(6) 1 d PGU A 1
H35A H 0.0316 0.3733 -0.0120 0.068 Uiso 0.579(6) 1 calc PR A 1
C36 C 0.0782(8) 0.4240(5) 0.0619(9) 0.057(2) Uani 0.579(6) 1 d PGU A 1
H36A H 0.1443 0.4129 0.0739 0.069 Uiso 0.579(6) 1 calc PR A 1
C37 C 0.0485(10) 0.4638(5) 0.0954(8) 0.056(2) Uani 0.579(6) 1 d PGU A 1
H37A H 0.0942 0.4799 0.1303 0.067 Uiso 0.579(6) 1 calc PR A 1
C32' C -0.0476(15) 0.4632(7) 0.0837(11) 0.0543(19) Uani 0.421(6) 1 d PGU A 2
H32B H -0.0621 0.4850 0.1196 0.065 Uiso 0.421(6) 1 calc PR A 2
C33' C -0.1175(13) 0.4540(8) 0.0226(13) 0.0530(17) Uani 0.421(6) 1 d PGU A 2
C34' C -0.0963(14) 0.4221(8) -0.0299(11) 0.0551(19) Uani 0.421(6) 1 d PGU A 2
H34B H -0.1440 0.4158 -0.0717 0.066 Uiso 0.421(6) 1 calc PR A 2
C35' C -0.0052(15) 0.3993(7) -0.0213(11) 0.056(2) Uani 0.421(6) 1 d PGU A 2
H35B H 0.0092 0.3774 -0.0572 0.067 Uiso 0.421(6) 1 calc PR A 2
C36' C 0.0646(12) 0.4085(7) 0.0398(11) 0.057(2) Uani 0.421(6) 1 d PGU A 2
H36B H 0.1268 0.3929 0.0457 0.069 Uiso 0.421(6) 1 calc PR A 2
C37' C 0.0434(13) 0.4404(8) 0.0923(10) 0.056(2) Uani 0.421(6) 1 d PGU A 2
H37B H 0.0912 0.4467 0.1341 0.067 Uiso 0.421(6) 1 calc PR A 2
C38 C -0.6520(10) 0.4949(5) 0.2362(8) 0.064(2) Uani 1 1 d U . .
H38A H -0.6181 0.4732 0.2705 0.077 Uiso 1 1 d R A .
H38B H -0.6916 0.4774 0.1984 0.077 Uiso 1 1 d R . .
C39 C -0.6281(9) 0.5322(6) 0.3654(9) 0.071(2) Uani 0.579(6) 1 d PGU A 1
H39A H -0.5610 0.5220 0.3739 0.085 Uiso 0.579(6) 1 calc PR A 1
C40 C -0.6863(12) 0.5226(6) 0.2986(8) 0.068(2) Uani 0.579(6) 1 d PGU A 1
C41 C -0.7845(11) 0.5376(6) 0.2863(7) 0.071(2) Uani 0.579(6) 1 d PGU A 1
H41A H -0.8243 0.5310 0.2406 0.085 Uiso 0.579(6) 1 calc PR A 1
C42 C -0.8247(9) 0.5621(6) 0.3408(9) 0.073(2) Uani 0.579(6) 1 d PGU A 1
H42A H -0.8918 0.5723 0.3323 0.088 Uiso 0.579(6) 1 calc PR A 1
C43 C -0.7665(12) 0.5716(6) 0.4076(8) 0.074(2) Uani 0.579(6) 1 d PGU A 1
H43A H -0.7939 0.5884 0.4449 0.088 Uiso 0.579(6) 1 calc PR A 1
C44 C -0.6682(11) 0.5567(6) 0.4199(7) 0.073(2) Uani 0.579(6) 1 d PGU A 1
H44A H -0.6285 0.5632 0.4656 0.088 Uiso 0.579(6) 1 calc PR A 1
C39' C -0.6840(14) 0.5311(8) 0.3495(12) 0.071(2) Uani 0.421(6) 1 d PGU A 2
H39B H -0.6222 0.5184 0.3709 0.085 Uiso 0.421(6) 1 calc PR A 2
C40' C -0.7191(16) 0.5226(8) 0.2757(12) 0.068(2) Uani 0.421(6) 1 d PGU A 2
C41' C -0.8096(17) 0.5412(9) 0.2445(9) 0.071(2) Uani 0.421(6) 1 d PGU A 2
H41B H -0.8336 0.5354 0.1940 0.086 Uiso 0.421(6) 1 calc PR A 2
C42' C -0.8649(14) 0.5682(8) 0.2870(12) 0.073(2) Uani 0.421(6) 1 d PGU A 2
H42B H -0.9267 0.5808 0.2657 0.088 Uiso 0.421(6) 1 calc PR A 2
C43' C -0.8298(16) 0.5766(8) 0.3608(12) 0.074(2) Uani 0.421(6) 1 d PGU A 2
H43B H -0.8676 0.5951 0.3899 0.089 Uiso 0.421(6) 1 calc PR A 2
C44' C -0.7393(17) 0.5581(9) 0.3921(10) 0.074(2) Uani 0.421(6) 1 d PGU A 2
H44B H -0.7153 0.5639 0.4425 0.089 Uiso 0.421(6) 1 calc PR A 2
C45 C -0.7395(9) 0.3767(4) -0.0771(7) 0.054(2) Uani 1 1 d U . .
H45A H -0.7706 0.3974 -0.0460 0.065 Uiso 1 1 d R A .
H45B H -0.7074 0.3531 -0.0456 0.065 Uiso 1 1 d R . .
C46 C -0.9491(11) 0.3101(4) -0.1925(9) 0.064(2) Uani 0.579(6) 1 d PGU A 1
H46A H -0.9713 0.2793 -0.2013 0.077 Uiso 0.579(6) 1 calc PR A 1
C47 C -0.8614(10) 0.3188(4) -0.1459(8) 0.061(2) Uani 0.579(6) 1 d PGU A 1
H47A H -0.8236 0.2939 -0.1229 0.074 Uiso 0.579(6) 1 calc PR A 1
C48 C -0.8289(9) 0.3639(5) -0.1331(8) 0.0600(19) Uani 0.579(6) 1 d PGU A 1
C49 C -0.8842(11) 0.4003(4) -0.1667(9) 0.064(2) Uani 0.579(6) 1 d PGU A 1
H49A H -0.8620 0.4311 -0.1579 0.077 Uiso 0.579(6) 1 calc PR A 1
C50 C -0.9719(10) 0.3916(4) -0.2133(8) 0.066(2) Uani 0.579(6) 1 d PGU A 1
H50A H -1.0097 0.4165 -0.2363 0.080 Uiso 0.579(6) 1 calc PR A 1
C51 C -1.0044(9) 0.3465(5) -0.2262(8) 0.067(2) Uani 0.579(6) 1 d PGU A 1
H51A H -1.0644 0.3406 -0.2580 0.080 Uiso 0.579(6) 1 calc PR A 1
C46' C -0.9189(15) 0.2862(6) -0.1498(11) 0.064(2) Uani 0.421(6) 1 d PGU A 2
H46B H -0.9411 0.2571 -0.1346 0.077 Uiso 0.421(6) 1 calc PR A 2
C47' C -0.8500(15) 0.3114(7) -0.1027(9) 0.061(2) Uani 0.421(6) 1 d PGU A 2
H47B H -0.8252 0.2995 -0.0553 0.074 Uiso 0.421(6) 1 calc PR A 2
C48' C -0.8176(15) 0.3540(7) -0.1249(10) 0.060(2) Uani 0.421(6) 1 d PGU A 2
C49' C -0.8540(15) 0.3714(6) -0.1941(11) 0.064(2) Uani 0.421(6) 1 d PGU A 2
H49B H -0.8318 0.4006 -0.2093 0.076 Uiso 0.421(6) 1 calc PR A 2
C50' C -0.9229(15) 0.3462(7) -0.2412(9) 0.066(2) Uani 0.421(6) 1 d PGU A 2
H50B H -0.9477 0.3581 -0.2886 0.079 Uiso 0.421(6) 1 calc PR A 2
C51' C -0.9553(14) 0.3036(7) -0.2191(10) 0.066(2) Uani 0.421(6) 1 d PGU A 2
H51B H -1.0024 0.2864 -0.2512 0.079 Uiso 0.421(6) 1 calc PR A 2
C52 C -0.5951(8) 0.3930(4) 0.1157(7) 0.0599(16) Uani 1 1 d DU A .
C53 C -0.6398(7) 0.3568(4) 0.1546(5) 0.084(2) Uani 1 1 d DU . .
N1 N -0.2922(10) 0.2874(4) 0.2075(7) 0.077(4) Uani 1 1 d . . .
C54 C -0.2453(11) 0.2574(5) 0.2278(8) 0.070(3) Uani 1 1 d U A .
C55 C -0.1871(11) 0.2153(5) 0.2506(9) 0.075(3) Uani 1 1 d U . .
H55A H -0.1786 0.2132 0.3035 0.113 Uiso 1 1 d R A .
H55B H -0.2211 0.1884 0.2297 0.113 Uiso 1 1 d R . .
H55C H -0.1230 0.2175 0.2337 0.113 Uiso 1 1 d R . .
C56 C -0.5714(10) 0.3213(3) 0.1917(6) 0.115(3) Uani 1 1 d DU A .
H56A H -0.5289 0.3093 0.1566 0.173 Uiso 1 1 calc RD . .
H56B H -0.6105 0.2961 0.2089 0.173 Uiso 1 1 calc R . .
H56C H -0.5298 0.3352 0.2340 0.173 Uiso 1 1 calc RD . .
C57 C -0.6949(10) 0.3713(6) 0.2160(7) 0.117(3) Uani 1 1 d DU A .
H57A H -0.6495 0.3875 0.2536 0.175 Uiso 1 1 calc R . .
H57B H -0.7219 0.3440 0.2380 0.175 Uiso 1 1 calc R . .
H57C H -0.7496 0.3919 0.1967 0.175 Uiso 1 1 calc R . .
C58 C -0.7152(8) 0.3276(3) 0.1098(9) 0.118(3) Uani 1 1 d DU A .
H58A H -0.6855 0.3135 0.0691 0.177 Uiso 1 1 calc RD . .
H58B H -0.7721 0.3467 0.0897 0.177 Uiso 1 1 calc R . .
H58C H -0.7377 0.3033 0.1411 0.177 Uiso 1 1 calc R . .

loop_
_atom_site_aniso_label
_atom_site_aniso_U_11
_atom_site_aniso_U_22
_atom_site_aniso_U_33
_atom_site_aniso_U_23
_atom_site_aniso_U_13
_atom_site_aniso_U_12
Gd1 0.0406(3) 0.0244(2) 0.0318(3) -0.00022(18) 0.0022(2) 0.00508(18)
Gd2 0.0486(3) 0.0228(3) 0.0403(3) 0.0026(2) -0.0050(2) 0.00390(19)
Gd3 0.0537(3) 0.0245(3) 0.0347(3) -0.00224(19) -0.0106(2) 0.0047(2)
Co1 0.0682(10) 0.0256(7) 0.0338(7) -0.0041(6) -0.0051(7) 0.0034(6)
Co2 0.0289(6) 0.0204(6) 0.0319(7) -0.0005(5) 0.0029(5) -0.0005(4)
P1 0.0347(12) 0.0217(12) 0.0393(14) -0.0015(10) -0.0019(10) -0.0011(9)
P2 0.0269(11) 0.0237(12) 0.0386(13) 0.0000(10) 0.0000(10) 0.0017(9)
P3 0.0505(15) 0.0234(12) 0.0329(13) 0.0003(10) 0.0110(11) -0.0003(10)
O1 0.064(3) 0.060(3) 0.062(3) 0.000(3) 0.011(3) 0.002(3)
O2 0.062(3) 0.055(3) 0.063(3) -0.003(3) 0.008(3) 0.004(3)
O1' 0.064(3) 0.061(3) 0.065(3) 0.001(3) 0.008(3) 0.000(3)
O2' 0.063(3) 0.058(3) 0.064(3) -0.004(3) 0.010(3) 0.003(3)
O3 0.061(3) 0.052(3) 0.049(3) -0.004(3) 0.006(3) 0.009(3)
O4 0.063(3) 0.046(3) 0.046(3) -0.005(3) 0.007(2) 0.004(2)
O5 0.063(3) 0.051(3) 0.057(3) -0.003(3) 0.001(3) 0.011(3)
O6 0.056(3) 0.047(3) 0.055(3) 0.002(2) -0.001(3) 0.012(3)
O7 0.059(3) 0.046(3) 0.056(3) -0.001(2) -0.006(3) 0.006(3)
O8 0.062(3) 0.047(3) 0.055(3) 0.000(3) -0.007(3) 0.007(2)
O9 0.087(4) 0.092(4) 0.075(3) 0.002(3) 0.012(3) -0.003(3)
O10 0.087(4) 0.078(3) 0.086(4) 0.013(3) 0.007(3) 0.000(3)
O11 0.066(3) 0.047(3) 0.055(3) -0.006(3) -0.006(3) 0.002(2)
O12 0.044(3) 0.030(3) 0.035(3) -0.004(2) -0.001(3) -0.001(2)
O13 0.036(3) 0.026(3) 0.031(3) 0.000(2) -0.001(2) -0.001(2)
O14 0.038(3) 0.028(3) 0.038(3) 0.003(2) -0.004(2) 0.001(2)
O15 0.026(3) 0.026(3) 0.027(3) -0.001(2) 0.003(2) -0.002(2)
O16 0.034(3) 0.028(3) 0.036(3) 0.000(2) 0.002(2) 0.004(2)
O17 0.037(3) 0.027(3) 0.032(3) -0.004(2) 0.003(2) 0.001(2)
O18 0.056(3) 0.033(3) 0.039(3) -0.001(3) 0.001(3) 0.004(3)
O19 0.041(3) 0.044(3) 0.049(3) -0.009(2) 0.013(2) -0.003(2)
O20 0.051(3) 0.038(3) 0.044(3) -0.008(2) 0.003(2) 0.005(2)
O21 0.068(3) 0.050(3) 0.054(3) -0.005(2) -0.005(3) 0.004(3)
O22 0.041(3) 0.034(3) 0.042(3) 0.003(3) 0.006(3) 0.002(2)
O23 0.038(3) 0.030(3) 0.040(3) -0.001(3) -0.005(3) 0.003(2)
C1 0.065(3) 0.061(2) 0.066(3) 0.000(2) 0.007(2) 0.002(2)
C2 0.071(3) 0.062(3) 0.069(3) 0.001(2) 0.007(2) -0.003(2)
C3 0.075(5) 0.071(5) 0.072(4) 0.005(3) 0.009(3) -0.002(4)
C4 0.076(4) 0.066(4) 0.072(4) -0.002(4) 0.006(4) 0.001(4)
C5 0.072(3) 0.070(5) 0.074(5) 0.001(4) 0.007(3) -0.004(3)
C3' 0.076(5) 0.075(5) 0.076(4) 0.001(4) 0.014(4) -0.003(4)
C4' 0.073(4) 0.065(4) 0.073(5) -0.001(4) 0.007(3) 0.000(4)
C5' 0.074(5) 0.069(5) 0.074(4) -0.002(4) 0.005(3) -0.001(4)
C6 0.060(3) 0.050(3) 0.049(3) -0.003(2) 0.009(2) 0.002(2)
C7 0.063(3) 0.056(3) 0.056(3) -0.005(3) 0.014(3) 0.004(2)
C8 0.073(4) 0.057(3) 0.069(4) -0.004(3) 0.012(4) 0.004(3)
C9 0.075(4) 0.069(4) 0.061(3) -0.005(3) 0.019(3) 0.007(4)
C10 0.066(3) 0.074(4) 0.075(4) -0.005(4) 0.014(3) 0.002(3)
C11 0.062(3) 0.056(3) 0.058(3) 0.000(2) 0.002(2) 0.009(2)
C12 0.068(3) 0.062(3) 0.066(3) -0.003(2) 0.005(2) 0.013(2)
C13 0.074(4) 0.062(4) 0.075(3) 0.003(3) 0.000(3) 0.013(3)
C14 0.071(5) 0.066(4) 0.070(4) -0.006(3) 0.010(4) 0.009(4)
C15 0.069(4) 0.069(5) 0.070(5) -0.002(4) 0.006(4) 0.011(3)
C14' 0.068(5) 0.063(4) 0.067(4) -0.003(4) 0.011(4) 0.007(4)
C15' 0.068(4) 0.068(5) 0.072(5) -0.005(4) 0.006(4) 0.008(3)
C16 0.060(3) 0.049(3) 0.058(3) -0.001(2) -0.004(2) 0.004(2)
C17 0.061(3) 0.057(3) 0.063(3) 0.001(2) -0.005(2) 0.005(2)
C18 0.065(4) 0.064(3) 0.066(4) -0.002(3) 0.003(3) -0.002(3)
C19 0.060(5) 0.056(5) 0.063(3) 0.003(3) -0.005(3) 0.005(4)
C20 0.064(4) 0.061(4) 0.067(5) 0.001(4) -0.001(4) 0.006(3)
C19' 0.063(5) 0.061(5) 0.063(4) 0.002(4) -0.001(3) 0.004(4)
C20' 0.058(4) 0.058(4) 0.064(4) 0.004(4) 0.001(4) 0.001(4)
C21 0.087(3) 0.082(3) 0.080(3) 0.004(2) 0.011(2) 0.001(3)
C22 0.090(3) 0.081(3) 0.080(3) 0.005(2) 0.014(2) 0.000(2)
C23 0.089(4) 0.083(5) 0.083(5) 0.005(4) 0.014(3) 0.001(4)
C24 0.094(4) 0.092(5) 0.088(4) 0.005(4) 0.007(4) -0.001(4)
C25 0.091(5) 0.084(4) 0.088(5) 0.004(3) 0.016(4) 0.002(3)
C23' 0.089(5) 0.088(5) 0.084(4) 0.003(4) 0.015(4) 0.003(4)
C24' 0.090(4) 0.087(5) 0.083(5) 0.004(4) 0.012(4) 0.004(3)
C25' 0.092(5) 0.087(4) 0.091(5) 0.003(3) 0.014(4) -0.004(4)
C26 0.068(3) 0.051(3) 0.057(3) -0.005(2) -0.001(2) 0.002(2)
C27 0.069(3) 0.061(3) 0.059(3) -0.004(2) -0.002(2) 0.002(2)
C28 0.068(5) 0.067(5) 0.059(4) -0.002(4) 0.003(3) 0.002(4)
C29 0.069(4) 0.067(4) 0.065(4) 0.000(3) 0.002(3) 0.006(3)
C30 0.071(4) 0.072(5) 0.070(5) -0.001(4) 0.004(3) -0.003(4)
C29' 0.070(5) 0.066(4) 0.064(5) 0.002(4) 0.001(4) 0.001(4)
C30' 0.070(3) 0.069(5) 0.069(5) -0.001(4) 0.003(3) 0.002(4)
C31 0.047(3) 0.049(3) 0.053(3) 0.001(3) 0.010(2) -0.003(2)
C32 0.052(3) 0.056(3) 0.056(3) -0.001(2) 0.007(2) 0.000(2)
C33 0.051(2) 0.054(3) 0.054(3) -0.001(2) 0.009(2) 0.000(2)
C34 0.054(3) 0.055(3) 0.055(3) -0.001(2) 0.008(2) 0.003(2)
C35 0.054(3) 0.057(3) 0.057(3) -0.002(2) 0.007(2) 0.003(2)
C36 0.056(3) 0.058(3) 0.058(3) -0.002(2) 0.007(2) 0.002(2)
C37 0.053(3) 0.057(3) 0.056(3) -0.001(2) 0.007(2) 0.000(2)
C32' 0.052(3) 0.055(3) 0.056(3) 0.000(2) 0.007(2) 0.001(2)
C33' 0.051(2) 0.054(3) 0.054(3) -0.001(2) 0.008(2) 0.000(2)
C34' 0.054(3) 0.056(3) 0.056(3) -0.001(2) 0.008(2) 0.002(2)
C35' 0.055(3) 0.057(3) 0.056(3) -0.001(2) 0.008(2) 0.003(2)
C36' 0.056(3) 0.058(3) 0.058(3) -0.002(2) 0.006(2) 0.002(2)
C37' 0.054(3) 0.057(3) 0.057(3) -0.001(2) 0.007(2) 0.001(2)
C38 0.067(3) 0.062(3) 0.064(3) 0.003(3) 0.014(3) -0.003(3)
C39 0.071(3) 0.073(3) 0.069(3) -0.002(3) 0.011(2) 0.001(3)
C40 0.069(3) 0.068(3) 0.067(3) 0.000(2) 0.012(2) -0.001(2)
C41 0.071(3) 0.072(3) 0.071(3) -0.001(2) 0.012(2) 0.001(2)
C42 0.074(3) 0.074(3) 0.073(3) -0.003(2) 0.012(2) 0.003(2)
C43 0.074(3) 0.074(3) 0.073(3) -0.003(2) 0.012(2) 0.003(2)
C44 0.073(3) 0.075(3) 0.071(3) -0.003(2) 0.011(2) 0.002(3)
C39' 0.072(3) 0.072(3) 0.070(3) -0.001(2) 0.012(2) 0.000(2)
C40' 0.069(3) 0.068(3) 0.068(3) 0.001(2) 0.013(2) 0.000(2)
C41' 0.072(3) 0.072(3) 0.071(3) 0.000(3) 0.012(3) 0.002(3)
C42' 0.073(3) 0.074(3) 0.073(3) -0.002(3) 0.012(2) 0.003(2)
C43' 0.075(3) 0.074(3) 0.074(3) -0.003(3) 0.011(3) 0.002(2)
C44' 0.075(3) 0.075(3) 0.073(3) -0.003(2) 0.011(2) 0.002(2)
C45 0.053(3) 0.052(3) 0.059(3) -0.001(3) 0.011(2) 0.000(2)
C46 0.063(3) 0.065(3) 0.065(3) -0.004(2) 0.006(2) -0.003(2)
C47 0.060(3) 0.060(3) 0.063(3) -0.003(2) 0.007(2) -0.004(2)
C48 0.059(3) 0.059(3) 0.063(3) -0.003(2) 0.009(2) -0.002(2)
C49 0.063(3) 0.064(3) 0.065(3) -0.001(3) 0.005(2) 0.000(2)
C50 0.065(3) 0.066(3) 0.067(3) -0.002(3) 0.004(2) -0.001(2)
C51 0.065(3) 0.067(3) 0.067(3) -0.003(2) 0.005(2) -0.003(2)
C46' 0.063(3) 0.063(3) 0.066(3) -0.004(2) 0.007(2) -0.004(2)
C47' 0.060(3) 0.060(3) 0.064(3) -0.004(2) 0.008(2) -0.003(2)
C48' 0.058(3) 0.059(3) 0.063(3) -0.003(2) 0.008(2) -0.002(2)
C49' 0.062(3) 0.063(3) 0.065(3) -0.003(2) 0.006(2) -0.001(2)
C50' 0.064(3) 0.066(3) 0.067(3) -0.003(2) 0.005(2) -0.001(2)
C51' 0.064(3) 0.066(3) 0.067(3) -0.004(3) 0.006(2) -0.002(2)
C52 0.059(3) 0.058(3) 0.062(3) -0.008(2) 0.009(2) 0.006(2)
C53 0.085(3) 0.079(3) 0.089(3) 0.010(3) 0.018(3) -0.006(3)
N1 0.110(10) 0.033(6) 0.086(9) 0.021(6) 0.000(7) 0.016(6)
C54 0.070(5) 0.064(4) 0.073(5) 0.005(4) 0.005(4) -0.002(4)
C55 0.076(5) 0.070(5) 0.078(5) 0.009(4) 0.007(4) 0.003(4)
C56 0.121(5) 0.106(5) 0.118(5) 0.020(4) 0.011(4) 0.005(4)
C57 0.121(5) 0.123(5) 0.112(5) 0.006(4) 0.036(4) -0.004(4)
C58 0.116(5) 0.111(5) 0.126(5) 0.000(4) 0.008(4) -0.021(4)

loop_
_atom_type_symbol
_atom_type_description
_atom_type_scat_dispersion_real
_atom_type_scat_dispersion_imag
_atom_type_scat_source
C C 0.0033 0.0016 'International Tables Vol C Tables 4.2.6.8 and 6.1.1.4'
H H 0.0000 0.0000 'International Tables Vol C Tables 4.2.6.8 and 6.1.1.4'
O O 0.0106 0.0060 'International Tables Vol C Tables 4.2.6.8 and 6.1.1.4'
P P 0.1023 0.0942 'International Tables Vol C Tables 4.2.6.8 and 6.1.1.4'
Co Co 0.3494 0.9721 'International Tables Vol C Tables 4.2.6.8 and 6.1.1.4'
Gd Gd -0.1653 3.9035 'International Tables Vol C Tables 4.2.6.8 and 6.1.1.4'
N N 0.0061 0.0033 'International Tables Vol C Tables 4.2.6.8 and 6.1.1.4'

loop_
_geom_angle_atom_site_label_1
_geom_angle_atom_site_label_2
_geom_angle_atom_site_label_3
_geom_angle
_geom_angle_site_symmetry_1
_geom_angle_site_symmetry_3
O3 Gd1 O22 84.1(3) . 3_465
O3 Gd1 O1 105.8(5) . .
O22 Gd1 O1 159.3(5) 3_465 .
O3 Gd1 O5 79.4(3) . .
O22 Gd1 O5 118.9(3) 3_465 .
O1 Gd1 O5 81.2(5) . .
O3 Gd1 O16 142.3(3) . .
O22 Gd1 O16 82.9(2) 3_465 .
O1 Gd1 O16 98.5(5) . .
O5 Gd1 O16 76.3(3) . .
O3 Gd1 O1' 91.1(6) . .
O22 Gd1 O1' 157.4(6) 3_465 .
O1 Gd1 O1' 15.1(6) . .
O5 Gd1 O1' 81.6(6) . .
O16 Gd1 O1' 113.1(6) . .
O3 Gd1 O13 132.3(2) . .
O22 Gd1 O13 81.9(2) 3_465 .
O1 Gd1 O13 78.1(5) . .
O5 Gd1 O13 145.9(3) . .
O16 Gd1 O13 80.3(2) . .
O1' Gd1 O13 85.1(6) . .
O3 Gd1 O12 74.7(3) . .
O22 Gd1 O12 83.1(2) 3_465 .
O1 Gd1 O12 82.2(5) . .
O5 Gd1 O12 143.9(3) . .
O16 Gd1 O12 137.9(2) . .
O1' Gd1 O12 74.3(6) . .
O13 Gd1 O12 58.5(2) . .
O3 Gd1 P1 104.4(2) . .
O22 Gd1 P1 82.61(17) 3_465 .
O1 Gd1 P1 77.4(4) . .
O5 Gd1 P1 158.5(2) . .
O16 Gd1 P1 108.80(16) . .
O1' Gd1 P1 77.2(6) . .
O13 Gd1 P1 28.67(15) . .
O12 Gd1 P1 29.89(16) . .
O3 Gd1 Gd2 144.4(2) . .
O22 Gd1 Gd2 115.79(17) 3_465 .
O1 Gd1 Gd2 66.3(4) . .
O5 Gd1 Gd2 65.2(2) . .
O16 Gd1 Gd2 33.19(16) . .
O1' Gd1 Gd2 80.3(6) . .
O13 Gd1 Gd2 81.64(14) . .
O12 Gd1 Gd2 133.72(16) . .
P1 Gd1 Gd2 107.15(5) . .
O9 Gd2 O6 148.5(4) . .
O9 Gd2 O7 77.6(4) . .
O6 Gd2 O7 84.4(3) . .
O9 Gd2 O2 101.6(5) . .
O6 Gd2 O2 77.8(5) . .
O7 Gd2 O2 143.0(5) . .
O9 Gd2 O2' 113.9(6) . .
O6 Gd2 O2' 72.5(6) . .
O7 Gd2 O2' 151.1(6) . .
O2 Gd2 O2' 15.6(6) . .
O9 Gd2 O20 72.8(3) . .
O6 Gd2 O20 134.7(3) . .
O7 Gd2 O20 137.2(3) . .
O2 Gd2 O20 74.1(4) . .
O2' Gd2 O20 70.9(6) . .
O9 Gd2 O16 137.2(3) . .
O6 Gd2 O16 73.1(2) . .
O7 Gd2 O16 108.4(3) . .
O2 Gd2 O16 97.1(4) . .
O2' Gd2 O16 81.6(6) . .
O20 Gd2 O16 76.0(2) . .
O9 Gd2 O14 86.1(3) . .
O6 Gd2 O14 113.0(3) . .
O7 Gd2 O14 72.5(2) . .
O2 Gd2 O14 144.5(4) . .
O2' Gd2 O14 132.3(6) . .
O20 Gd2 O14 75.3(2) . .
O16 Gd2 O14 57.9(2) . .
O9 Gd2 N1 76.5(4) . .
O6 Gd2 N1 73.7(4) . .
O7 Gd2 N1 73.7(4) . .
O2 Gd2 N1 70.3(5) . .
O2' Gd2 N1 83.3(6) . .
O20 Gd2 N1 126.3(4) . .
O16 Gd2 N1 146.3(3) . .
O14 Gd2 N1 144.4(3) . .
O9 Gd2 P2 111.8(3) . .
O6 Gd2 P2 94.2(2) . .
O7 Gd2 P2 91.5(2) . .
O2 Gd2 P2 121.6(4) . .
O2' Gd2 P2 106.8(6) . .
O20 Gd2 P2 72.19(18) . .
O16 Gd2 P2 28.96(15) . .
O14 Gd2 P2 29.04(16) . .
N1 Gd2 P2 161.5(3) . .
O9 Gd2 Gd3 55.1(3) . .
O6 Gd2 Gd3 139.1(2) . .
O7 Gd2 Gd3 68.3(2) . .
O2 Gd2 Gd3 141.2(4) . .
O2' Gd2 Gd3 140.4(6) . .
O20 Gd2 Gd3 69.51(17) . .
O16 Gd2 Gd3 86.95(15) . .
O14 Gd2 Gd3 31.00(15) . .
N1 Gd2 Gd3 122.8(3) . .
P2 Gd2 Gd3 58.37(5) . .
O9 Gd2 Gd1 142.4(3) . .
O6 Gd2 Gd1 66.74(19) . .
O7 Gd2 Gd1 133.9(2) . .
O2 Gd2 Gd1 66.5(4) . .
O2' Gd2 Gd1 50.9(6) . .
O20 Gd2 Gd1 69.68(17) . .
O16 Gd2 Gd1 30.67(15) . .
O14 Gd2 Gd1 86.29(15) . .
N1 Gd2 Gd1 125.9(3) . .
P2 Gd2 Gd1 57.72(5) . .
Gd3 Gd2 Gd1 111.272(15) . .
O21 Gd3 O23 84.1(3) . 3_465
O21 Gd3 O14 141.6(3) . .
O23 Gd3 O14 81.8(2) 3_465 .
O21 Gd3 O8 79.9(3) . .
O23 Gd3 O8 115.1(3) 3_465 .
O14 Gd3 O8 74.3(3) . .
O21 Gd3 O10 96.0(4) . .
O23 Gd3 O10 160.4(3) 3_465 .
O14 Gd3 O10 108.9(3) . .
O8 Gd3 O10 84.1(3) . .
O21 Gd3 O17 133.4(3) . .
O23 Gd3 O17 81.7(2) 3_465 .
O14 Gd3 O17 79.4(2) . .
O8 Gd3 O17 145.8(2) . .
O10 Gd3 O17 84.1(3) . .
O21 Gd3 O18 75.3(3) . .
O23 Gd3 O18 81.5(2) 3_465 .
O14 Gd3 O18 136.7(2) . .
O8 Gd3 O18 148.5(3) . .
O10 Gd3 O18 79.5(3) . .
O17 Gd3 O18 58.8(2) . .
O21 Gd3 P3 104.7(2) . .
O23 Gd3 P3 82.09(17) 3_465 .
O14 Gd3 P3 108.45(16) . .
O8 Gd3 P3 162.8(2) . .
O10 Gd3 P3 78.9(3) . .
O17 Gd3 P3 29.38(15) . .
O18 Gd3 P3 29.51(17) . .
O21 Gd3 Gd2 144.2(2) . .
O23 Gd3 Gd2 115.32(17) 3_465 .
O14 Gd3 Gd2 33.80(16) . .
O8 Gd3 Gd2 64.8(2) . .
O10 Gd3 Gd2 75.5(3) . .
O17 Gd3 Gd2 81.14(14) . .
O18 Gd3 Gd2 134.52(17) . .
P3 Gd3 Gd2 107.55(5) . .
O11 Co1 O4 98.8(3) 3_465 .
O11 Co1 O18 108.4(3) 3_465 3_465
O4 Co1 O18 117.3(3) . 3_465
O11 Co1 O12 120.6(3) 3_465 .
O4 Co1 O12 110.5(3) . .
O18 Co1 O12 102.2(3) 3_465 .
O15 Co2 O17 96.2(2) 3_465 .
O15 Co2 O15 78.6(2) 3_465 .
O17 Co2 O15 89.7(2) . .
O15 Co2 O19 113.9(3) 3_465 .
O17 Co2 O19 89.4(3) . .
O15 Co2 O19 167.5(3) . .
O15 Co2 O13 94.6(2) 3_465 .
O17 Co2 O13 168.2(2) . .
O15 Co2 O13 88.0(2) . .
O19 Co2 O13 90.4(3) . .
O15 Co2 O20 175.5(3) 3_465 .
O17 Co2 O20 84.1(3) . .
O15 Co2 O20 105.9(3) . .
O19 Co2 O20 61.6(3) . .
O13 Co2 O20 85.4(3) . .
O15 Co2 C52 145.3(3) 3_465 .
O17 Co2 C52 85.4(3) . .
O15 Co2 C52 136.2(3) . .
O19 Co2 C52 31.4(3) . .
O13 Co2 C52 88.3(3) . .
O20 Co2 C52 30.2(3) . .
O23 P1 O13 115.8(4) . .
O23 P1 O12 112.1(4) . .
O13 P1 O12 103.9(4) . .
O23 P1 C45 108.3(5) . .
O13 P1 C45 107.8(5) . .
O12 P1 C45 108.6(5) . .
O23 P1 Gd1 134.1(3) . .
O13 P1 Gd1 50.9(2) . .
O12 P1 Gd1 53.1(3) . .
C45 P1 Gd1 117.6(4) . .
O15 P2 O16 112.3(3) . .
O15 P2 O14 111.6(4) . .
O16 P2 O14 102.8(4) . .
O15 P2 C31 105.5(5) . .
O16 P2 C31 111.7(5) . .
O14 P2 C31 113.2(5) . .
O15 P2 Gd2 123.7(2) . .
O16 P2 Gd2 51.4(3) . .
O14 P2 Gd2 51.6(2) . .
C31 P2 Gd2 130.8(4) . .
O22 P3 O17 115.1(4) . .
O22 P3 O18 112.7(4) . .
O17 P3 O18 104.1(4) . .
O22 P3 C38 109.3(5) . .
O17 P3 C38 108.0(5) . .
O18 P3 C38 107.1(6) . .
O22 P3 Gd3 135.2(3) . .
O17 P3 Gd3 51.8(2) . .
O18 P3 Gd3 52.6(3) . .
C38 P3 Gd3 115.5(5) . .
C1 O1 Gd1 138.4(14) . .
C1 O2 Gd2 135.6(11) . .
C1 O1' Gd1 112.0(13) . .
C1 O2' Gd2 171.1(19) . .
C6 O3 Gd1 156.2(8) . .
C6 O4 Co1 120.2(8) . .
C11 O5 Gd1 142.1(8) . .
C11 O6 Gd2 138.2(8) . .
C16 O7 Gd2 136.8(8) . .
C16 O8 Gd3 142.9(8) . .
C21 O9 Gd2 162.6(10) . .
C21 O10 Gd3 121.6(9) . .
C26 O11 Co1 120.7(8) . 3_465
P1 O12 Co1 124.4(4) . .
P1 O12 Gd1 97.0(3) . .
Co1 O12 Gd1 109.4(3) . .
P1 O13 Co2 133.6(4) . .
P1 O13 Gd1 100.4(3) . .
Co2 O13 Gd1 125.9(3) . .
P2 O14 Gd3 137.2(4) . .
P2 O14 Gd2 99.4(3) . .
Gd3 O14 Gd2 115.2(3) . .
P2 O15 Co2 146.0(4) . 3_465
P2 O15 Co2 112.6(3) . .
Co2 O15 Co2 101.4(2) 3_465 .
P2 O16 Gd1 135.1(4) . .
P2 O16 Gd2 99.7(3) . .
Gd1 O16 Gd2 116.1(3) . .
P3 O17 Co2 134.6(4) . .
P3 O17 Gd3 98.8(3) . .
Co2 O17 Gd3 126.2(3) . .
P3 O18 Co1 125.7(4) . 3_465
P3 O18 Gd3 97.9(3) . .
Co1 O18 Gd3 110.6(3) 3_465 .
C52 O19 Co2 90.2(7) . .
C52 O20 Co2 87.6(7) . .
C52 O20 Gd2 146.7(8) . .
Co2 O20 Gd2 125.6(3) . .
C26 O21 Gd3 155.2(9) . .
P3 O22 Gd1 141.4(4) . 3_465
P1 O23 Gd3 143.0(4) . 3_465
O2' C1 O1 99.5(18) . .
O2' C1 O2 26.6(14) . .
O1 C1 O2 124.6(14) . .
O2' C1 O1' 118.3(18) . .
O1 C1 O1' 22.8(13) . .
O2 C1 O1' 144.8(15) . .
O2' C1 C2 133.4(16) . .
O1 C1 C2 126.0(12) . .
O2 C1 C2 109.4(10) . .
O1' C1 C2 104.5(11) . .
C5 C2 C1 111.3(6) . .
C5 C2 C4' 133.3(10) . .
C1 C2 C4' 111.1(6) . .
C5 C2 C3' 73.6(9) . .
C1 C2 C3' 111.1(6) . .
C4' C2 C3' 107.9(6) . .
C5 C2 C5' 37.1(9) . .
C1 C2 C5' 111.0(6) . .
C4' C2 C5' 107.9(6) . .
C3' C2 C5' 107.7(6) . .
C5 C2 C3 107.9(6) . .
C1 C2 C3 111.0(6) . .
C4' C2 C3 73.6(9) . .
C3' C2 C3 37.5(8) . .
C5' C2 C3 133.7(11) . .
C5 C2 C4 107.9(6) . .
C1 C2 C4 110.9(6) . .
C4' C2 C4 37.1(8) . .
C3' C2 C4 133.7(10) . .
C5' C2 C4 74.0(9) . .
C3 C2 C4 107.7(6) . .
O4 C6 O3 122.9(11) . .
O4 C6 C7 119.2(11) . .
O3 C6 C7 117.9(11) . .
C9 C7 C6 111.1(11) . .
C9 C7 C8 109.5(11) . .
C6 C7 C8 106.8(10) . .
C9 C7 C10 110.3(11) . .
C6 C7 C10 108.9(11) . .
C8 C7 C10 110.2(12) . .
O6 C11 O5 125.3(12) . .
O6 C11 C12 118.0(11) . .
O5 C11 C12 116.4(11) . .
C15 C12 C13 106.1(14) . .
C15 C12 C15' 24.1(15) . .
C13 C12 C15' 124.9(18) . .
C15 C12 C14 107.6(16) . .
C13 C12 C14 116.8(14) . .
C15' C12 C14 84.7(18) . .
C15 C12 C14' 133.0(18) . .
C13 C12 C14' 98.7(16) . .
C15' C12 C14' 111(2) . .
C14 C12 C14' 26.1(14) . .
C15 C12 C11 100.7(13) . .
C13 C12 C11 109.0(10) . .
C15' C12 C11 104.6(17) . .
C14 C12 C11 115.0(13) . .
C14' C12 C11 108.2(15) . .
O7 C16 O8 124.8(11) . .
O7 C16 C17 119.5(11) . .
O8 C16 C17 115.6(11) . .
C19' C17 C20 81.6(17) . .
C19' C17 C18 117.5(17) . .
C20 C17 C18 120.4(14) . .
C19' C17 C19 22.2(14) . .
C20 C17 C19 103.8(15) . .
C18 C17 C19 103.8(13) . .
C19' C17 C20' 109(2) . .
C20 C17 C20' 28.6(13) . .
C18 C17 C20' 99.4(15) . .
C19 C17 C20' 130.8(18) . .
C19' C17 C16 111.6(16) . .
C20 C17 C16 111.0(12) . .
C18 C17 C16 111.6(10) . .
C19 C17 C16 104.4(13) . .
C20' C17 C16 106.4(15) . .
O9 C21 O10 122.4(13) . .
O9 C21 C22 121.9(11) . .
O10 C21 C22 115.0(10) . .
C24' C22 C25 70.6(6) . .
C24' C22 C23 133.8(12) . .
C25 C22 C23 108.7(7) . .
C24' C22 C23' 108.6(7) . .
C25 C22 C23' 134.1(12) . .
C23 C22 C23' 37.8(7) . .
C24' C22 C21 111.4(7) . .
C25 C22 C21 111.6(7) . .
C23 C22 C21 111.2(7) . .
C23' C22 C21 110.9(7) . .
C24' C22 C25' 108.2(7) . .
C25 C22 C25' 40.3(4) . .
C23 C22 C25' 72.5(7) . .
C23' C22 C25' 107.6(7) . .
C21 C22 C25' 110.0(6) . .
C24' C22 C24 39.5(6) . .
C25 C22 C24 107.4(7) . .
C23 C22 C24 107.8(7) . .
C23' C22 C24 72.9(7) . .
C21 C22 C24 110.1(6) . .
C25' C22 C24 136.3(11) . .
O21 C26 O11 122.1(12) . .
O21 C26 C27 119.2(12) . .
O11 C26 C27 118.7(11) . .
C29 C27 C28 120.3(18) . .
C29 C27 C29' 35.8(15) . .
C28 C27 C29' 98(2) . .
C29 C27 C30' 65.1(19) . .
C28 C27 C30' 123(2) . .
C29' C27 C30' 101(2) . .
C29 C27 C26 116.3(15) . .
C28 C27 C26 111.9(15) . .
C29' C27 C26 107.6(17) . .
C30' C27 C26 113.4(18) . .
C29 C27 C28' 132(2) . .
C28 C27 C28' 22.2(15) . .
C29' C27 C28' 118(2) . .
C30' C27 C28' 107(2) . .
C26 C27 C28' 109.6(16) . .
C29 C27 C30 95.3(17) . .
C28 C27 C30 107.7(17) . .
C29' C27 C30 131(2) . .
C30' C27 C30 30.3(15) . .
C26 C27 C30 101.3(13) . .
C28' C27 C30 87.1(17) . .
C33' C31 C33 4.1(14) . .
C33' C31 P2 117.6(12) . .
C33 C31 P2 118.6(10) . .
C33 C32 C37 120.0 . .
C34 C33 C32 120.0 . .
C34 C33 C31 122.3(11) . .
C32 C33 C31 117.5(11) . .
C33 C34 C35 120.0 . .
C34 C35 C36 120.0 . .
C37 C36 C35 120.0 . .
C36 C37 C32 120.0 . .
C33' C32' C37' 120.0 . .
C34' C33' C32' 120.0 . .
C34' C33' C31 115.1(15) . .
C32' C33' C31 124.8(15) . .
C33' C34' C35' 120.0 . .
C34' C35' C36' 120.0 . .
C37' C36' C35' 120.0 . .
C36' C37' C32' 120.0 . .
C40' C38 C40 21.9(10) . .
C40' C38 P3 117.0(13) . .
C40 C38 P3 111.6(11) . .
C40 C39 C44 120.0 . .
C39 C40 C41 120.0 . .
C39 C40 C38 124.8(11) . .
C41 C40 C38 115.2(11) . .
C40 C41 C42 120.0 . .
C43 C42 C41 120.0 . .
C42 C43 C44 120.0 . .
C43 C44 C39 120.0 . .
C40' C39' C44' 120.0 . .
C39' C40' C41' 120.0 . .
C39' C40' C38 114.6(15) . .
C41' C40' C38 125.3(15) . .
C42' C41' C40' 120.0 . .
C41' C42' C43' 120.0 . .
C44' C43' C42' 120.0 . .
C43' C44' C39' 120.0 . .
C48' C45 C48 13.1(11) . .
C48' C45 P1 121.8(12) . .
C48 C45 P1 115.7(10) . .
C47 C46 C51 120.0 . .
C48 C47 C46 120.0 . .
C47 C48 C49 120.0 . .
C47 C48 C45 123.3(10) . .
C49 C48 C45 116.4(10) . .
C50 C49 C48 120.0 . .
C51 C50 C49 120.0 . .
C50 C51 C46 120.0 . .
C47' C46' C51' 120.0 . .
C46' C47' C48' 120.0 . .
C49' C48' C47' 120.0 . .
C49' C48' C45 122.0(14) . .
C47' C48' C45 117.8(14) . .
C48' C49' C50' 120.0 . .
C51' C50' C49' 120.0 . .
C50' C51' C46' 120.0 . .
O20 C52 O19 120.5(12) . .
O20 C52 C53 126.1(9) . .
O19 C52 C53 113.3(8) . .
O20 C52 Co2 62.1(7) . .
O19 C52 Co2 58.5(6) . .
C53 C52 Co2 171.8(6) . .
C52 C53 C57 116.8(7) . .
C52 C53 C58 116.5(7) . .
C57 C53 C58 101.4(9) . .
C52 C53 C56 116.8(7) . .
C57 C53 C56 101.4(8) . .
C58 C53 C56 101.4(8) . .
C54 N1 Gd2 156.5(13) . .
N1 C54 C55 175.8(17) . .

loop_
_geom_bond_atom_site_label_1
_geom_bond_atom_site_label_2
_geom_bond_distance
_geom_bond_site_symmetry_2
Gd1 O3 2.287(8) .
Gd1 O22 2.310(7) 3_465
Gd1 O1 2.310(18) .
Gd1 O5 2.315(8) .
Gd1 O16 2.316(6) .
Gd1 O1' 2.39(2) .
Gd1 O13 2.462(6) .
Gd1 O12 2.514(7) .
Gd1 P1 3.119(2) .
Gd1 Gd2 4.0756(8) .
Gd2 O9 2.292(11) .
Gd2 O6 2.322(8) .
Gd2 O7 2.327(8) .
Gd2 O2 2.343(17) .
Gd2 O2' 2.42(2) .
Gd2 O20 2.451(7) .
Gd2 O16 2.485(6) .
Gd2 O14 2.491(6) .
Gd2 N1 2.590(10) .
Gd2 P2 3.136(2) .
Gd2 Gd3 4.0505(7) .
Gd3 O21 2.298(8) .
Gd3 O23 2.300(7) 3_465
Gd3 O14 2.305(7) .
Gd3 O8 2.307(8) .
Gd3 O10 2.312(11) .
Gd3 O17 2.476(6) .
Gd3 O18 2.496(7) .
Gd3 P3 3.113(3) .
Co1 O11 1.958(8) 3_465
Co1 O4 1.961(8) .
Co1 O18 1.973(7) 3_465
Co1 O12 1.974(7) .
Co2 O15 2.040(6) 3_465
Co2 O17 2.080(6) .
Co2 O15 2.082(6) .
Co2 O19 2.102(7) .
Co2 O13 2.107(6) .
Co2 O20 2.182(8) .
Co2 C52 2.466(14) .
P1 O23 1.504(7) .
P1 O13 1.521(7) .
P1 O12 1.566(7) .
P1 C45 1.796(12) .
P2 O15 1.524(6) .
P2 O16 1.540(7) .
P2 O14 1.543(7) .
P2 C31 1.804(11) .
P3 O22 1.509(7) .
P3 O17 1.546(7) .
P3 O18 1.548(8) .
P3 C38 1.810(13) .
O1 C1 1.15(2) .
O2 C1 1.39(2) .
O1' C1 1.50(3) .
O2' C1 1.07(2) .
O3 C6 1.261(14) .
O4 C6 1.236(14) .
O5 C11 1.247(15) .
O6 C11 1.236(15) .
O7 C16 1.251(15) .
O8 C16 1.264(14) .
O9 C21 1.241(16) .
O10 C21 1.282(16) .
O11 C26 1.259(15) .
O11 Co1 1.958(8) 3_465
O15 Co2 2.040(6) 3_465
O18 Co1 1.973(7) 3_465
O19 C52 1.283(13) .
O20 C52 1.243(13) .
O21 C26 1.257(15) .
O22 Gd1 2.310(7) 3_465
O23 Gd3 2.300(7) 3_465
C1 C2 1.499(5) .
C2 C5 1.499(6) .
C2 C4' 1.500(6) .
C2 C3' 1.500(6) .
C2 C5' 1.501(6) .
C2 C3 1.501(5) .
C2 C4 1.502(6) .
C6 C7 1.510(17) .
C7 C9 1.509(18) .
C7 C8 1.519(18) .
C7 C10 1.526(18) .
C11 C12 1.582(18) .
C12 C15 1.539(10) .
C12 C13 1.540(10) .
C12 C15' 1.540(10) .
C12 C14 1.540(10) .
C12 C14' 1.541(10) .
C16 C17 1.530(17) .
C17 C19' 1.526(10) .
C17 C20 1.527(10) .
C17 C18 1.527(10) .
C17 C19 1.530(10) .
C17 C20' 1.531(10) .
C21 C22 1.502(5) .
C22 C24' 1.492(5) .
C22 C25 1.496(5) .
C22 C23 1.496(4) .
C22 C23' 1.498(5) .
C22 C25' 1.504(4) .
C22 C24 1.506(4) .
C26 C27 1.502(18) .
C27 C29 1.43(3) .
C27 C28 1.44(3) .
C27 C29' 1.48(4) .
C27 C30' 1.50(4) .
C27 C28' 1.62(4) .
C27 C30 1.68(3) .
C31 C33' 1.502(18) .
C31 C33 1.506(15) .
C32 C33 1.3900 .
C32 C37 1.3900 .
C33 C34 1.3900 .
C34 C35 1.3900 .
C35 C36 1.3900 .
C36 C37 1.3900 .
C32' C33' 1.3900 .
C32' C37' 1.3900 .
C33' C34' 1.3900 .
C34' C35' 1.3900 .
C35' C36' 1.3900 .
C36' C37' 1.3900 .
C38 C40' 1.47(2) .
C38 C40 1.518(17) .
C39 C40 1.3900 .
C39 C44 1.3900 .
C40 C41 1.3900 .
C41 C42 1.3900 .
C42 C43 1.3900 .
C43 C44 1.3900 .
C39' C40' 1.3900 .
C39' C44' 1.3900 .
C40' C41' 1.3900 .
C41' C42' 1.3900 .
C42' C43' 1.3900 .
C43' C44' 1.3900 .
C45 C48' 1.439(18) .
C45 C48 1.524(16) .
C46 C47 1.3900 .
C46 C51 1.3900 .
C47 C48 1.3900 .
C48 C49 1.3900 .
C49 C50 1.3900 .
C50 C51 1.3900 .
C46' C47' 1.3900 .
C46' C51' 1.3900 .
C47' C48' 1.3900 .
C48' C49' 1.3900 .
C49' C50' 1.3900 .
C50' C51' 1.3900 .
C52 C53 1.445(19) .
C53 C57 1.486(6) .
C53 C58 1.487(6) .
C53 C56 1.487(5) .
N1 C54 1.112(17) .
C54 C55 1.48(2) .
